data_7151421
loop_
_publ_author_name
'Ito, Shunji'
'Kubo, Takahiro'
'Kondo, Mao'
'Kabuto, Chizuko'
'Morita, Noboru'
'Asao, Toyonobu'
'Fujimori, Kunihide'
'Watanabe, Masataka'
'Harada, Nobuyuki'
'Yasunami, Masafumi'

_publ_section_title
;
 Synthesis, stability and bonding situation of tris-, bis- and
 mono[9-(azuleno[1,2-b]thienyl)]methyl cationsElectronic supplementary
 information (ESI) available: CV waves of compounds 7a, 8a and 9a,
 redox details of compounds 7a,b, 8a,b, and 9a,b along with those of
 4a, 5a and 6a, ORTEP drawings and details of the X-ray analyses of
 compounds 2b and 9b and NMR details of the compounds reported. See
 http://www.rsc.org/suppdata/ob/b3/b302688d/
;
_journal_issue 14
_journal_name_full 'Organic &amp;  Biomolecular Chemistry'
_journal_page_first 2572
_journal_paper_doi 10.1039/b302688d
_journal_volume 1
_journal_year 2003
_chemical_formula_moiety 'C15 H14 S '
_chemical_formula_sum 'C15 H14 S'
_chemical_formula_weight 226.32
_space_group_IT_number 14
_symmetry_cell_setting monoclinic
_symmetry_Int_Tables_number 14
_symmetry_space_group_name_Hall '-P 2ybc'
_symmetry_space_group_name_H-M 'P 1 21/c 1'
_atom_sites_solution_hydrogens geom
_atom_sites_solution_primary direct
_atom_sites_solution_secondary difmap
_cell_angle_alpha 90
_cell_angle_beta 106.348(5)
_cell_angle_gamma 90
_cell_formula_units_Z 4
_cell_length_a 9.228(4)
_cell_length_b 6.064(2)
_cell_length_c 22.113(9)
_cell_measurement_reflns_used 4319
_cell_measurement_temperature 173.2
_cell_measurement_theta_max 27.5
_cell_measurement_theta_min 3.1
_cell_volume 1187.4(8)
_computing_cell_refinement CRYSTALCLEAR
_computing_data_collection CRYSTALCLEAR
_computing_data_reduction 'teXsan Ver. 1.11'
_computing_publication_material 'teXsan Ver. 1.11'
_computing_structure_refinement SHELXL97
_computing_structure_solution SIR92
_diffrn_detector_area_resol_mean 14.62
_diffrn_measured_fraction_theta_full 0.982
_diffrn_measured_fraction_theta_max 0.982
_diffrn_measurement_device_type 'Rigaku/MSC Mercury CCD'
_diffrn_measurement_method \w
_diffrn_radiation_type 'Mo K\a'
_diffrn_radiation_wavelength 0.7107
_diffrn_reflns_av_R_equivalents 0.021
_diffrn_reflns_limit_h_max 11
_diffrn_reflns_limit_h_min -11
_diffrn_reflns_limit_k_max 7
_diffrn_reflns_limit_k_min -7
_diffrn_reflns_limit_l_max 26
_diffrn_reflns_limit_l_min -27
_diffrn_reflns_number 10892
_diffrn_reflns_theta_full 26.00
_exptl_absorpt_coefficient_mu 0.240
_exptl_absorpt_correction_T_max 0.988
_exptl_absorpt_correction_T_min 0.848
_exptl_absorpt_correction_type multi-scan
_exptl_absorpt_process_details '(Jacobson, 1998)'
_exptl_crystal_colour Blue
_exptl_crystal_density_diffrn 1.266
_exptl_crystal_density_method 'not measured'
_exptl_crystal_description Plate
_exptl_crystal_size_max 0.200
_exptl_crystal_size_mid 0.200
_exptl_crystal_size_min 0.050
_refine_diff_density_max 0.234
_refine_diff_density_min -0.170
_refine_diff_density_rms 0.037
_refine_ls_extinction_method none
_refine_ls_goodness_of_fit_ref 1.041
_refine_ls_hydrogen_treatment mixed
_refine_ls_matrix_type full
_refine_ls_number_parameters 201
_refine_ls_number_reflns 2297
_refine_ls_number_restraints 0
_refine_ls_restrained_S_all 1.041
_refine_ls_R_factor_all 0.0458
_refine_ls_R_factor_gt 0.0356
_refine_ls_shift/su_max 0.001
_refine_ls_shift/su_mean 0.000
_refine_ls_structure_factor_coef Fsqd
_refine_ls_weighting_details 'calc w=1/[\s^2^(Fo^2^)+(0.0434P)^2^+0.2406P] where P=(Fo^2^+2Fc^2^)/3'
_refine_ls_weighting_scheme calc
_refine_ls_wR_factor_gt 0.0873
_refine_ls_wR_factor_ref 0.0928
_cod_data_source_file b302688d.txt
_cod_data_source_block morita-konndo0203
_cod_original_sg_symbol_H-M 'P 21/c'
_cod_original_formula_sum 'C15 H14 S '
_cod_database_code 7151421

loop_
_symmetry_equiv_pos_as_xyz
x,y,z
-x,1/2+y,1/2-z
-x,-y,-z
x,1/2-y,1/2+z

loop_
_atom_site_label
_atom_site_type_symbol
_atom_site_fract_x
_atom_site_fract_y
_atom_site_fract_z
_atom_site_U_iso_or_equiv
_atom_site_adp_type
_atom_site_occupancy
_atom_site_symmetry_multiplicity
_atom_site_calc_flag
_atom_site_refinement_flags
_atom_site_disorder_assembly
_atom_site_disorder_group
S1 S 0.97792(5) -0.08033(7) 0.408636(18) 0.03675(16) Uani 1 1 d . . .
C1 C 0.90318(16) 0.0503(2) 0.33726(7) 0.0263(3) Uani 1 1 d . . .
C2 C 0.78739(15) 0.0123(2) 0.28078(6) 0.0242(3) Uani 1 1 d . . .
C3 C 0.69098(16) -0.1642(2) 0.26602(7) 0.0265(3) Uani 1 1 d . . .
C4 C 0.57507(16) -0.2080(2) 0.21044(7) 0.0279(3) Uani 1 1 d . . .
C5 C 0.52754(16) -0.0885(2) 0.15521(7) 0.0281(3) Uani 1 1 d . . .
C6 C 0.58692(18) 0.1166(3) 0.14230(7) 0.0307(3) Uani 1 1 d . . .
C7 C 0.70092(17) 0.2452(2) 0.17918(7) 0.0297(3) Uani 1 1 d . . .
C8 C 0.79308(16) 0.2103(2) 0.24076(7) 0.0260(3) Uani 1 1 d . . .
C9 C 0.90611(17) 0.3493(2) 0.27426(7) 0.0294(3) Uani 1 1 d . . .
C10 C 0.97495(16) 0.2518(2) 0.33415(7) 0.0284(3) Uani 1 1 d . . .
C11 C 1.09219(18) 0.2973(3) 0.39057(8) 0.0366(4) Uani 1 1 d . . .
C12 C 1.10508(19) 0.1357(3) 0.43354(8) 0.0411(4) Uani 1 1 d . . .
C13 C 0.40344(18) -0.1938(3) 0.10224(7) 0.0344(4) Uani 1 1 d . . .
C14 C 0.4704(2) -0.2866(4) 0.05181(9) 0.0474(5) Uani 1 1 d . . .
C15 C 0.2721(2) -0.0416(4) 0.07335(10) 0.0489(5) Uani 1 1 d . . .
H1 H 0.7040(18) -0.276(3) 0.2990(8) 0.033(4) Uiso 1 1 d . . .
H2 H 0.5200(18) -0.341(3) 0.2114(7) 0.029(4) Uiso 1 1 d . . .
H3 H 0.5436(19) 0.169(3) 0.1018(8) 0.036(4) Uiso 1 1 d . . .
H4 H 0.7243(18) 0.385(3) 0.1612(8) 0.030(4) Uiso 1 1 d . . .
H5 H 0.9280(19) 0.484(3) 0.2606(8) 0.038(5) Uiso 1 1 d . . .
H6 H 1.158(2) 0.430(3) 0.3968(9) 0.051(5) Uiso 1 1 d . . .
H7 H 1.170(2) 0.128(3) 0.4756(10) 0.054(6) Uiso 1 1 d . . .
H8 H 0.553(3) -0.397(4) 0.0696(10) 0.062(6) Uiso 1 1 d . . .
H9 H 0.393(2) -0.364(4) 0.0195(10) 0.057(6) Uiso 1 1 d . . .
H10 H 0.516(3) -0.157(4) 0.0303(10) 0.065(6) Uiso 1 1 d . . .
H11 H 0.302(2) 0.083(3) 0.0535(9) 0.039(5) Uiso 1 1 d . . .
H12 H 0.230(3) 0.017(4) 0.1055(12) 0.079(7) Uiso 1 1 d . . .
H13 H 0.196(3) -0.120(4) 0.0427(10) 0.059(6) Uiso 1 1 d . . .
H14 H 0.3628(19) -0.318(3) 0.1209(8) 0.039(5) Uiso 1 1 d . . .

loop_
_atom_site_aniso_label
_atom_site_aniso_U_11
_atom_site_aniso_U_22
_atom_site_aniso_U_33
_atom_site_aniso_U_23
_atom_site_aniso_U_13
_atom_site_aniso_U_12
S1 0.0367(2) 0.0381(3) 0.0314(2) 0.00578(16) 0.00317(16) -0.00490(17)
C1 0.0261(7) 0.0262(7) 0.0287(7) 0.0008(6) 0.0111(6) 0.0001(6)
C2 0.0240(7) 0.0229(7) 0.0287(7) 0.0012(6) 0.0123(6) 0.0019(6)
C3 0.0299(7) 0.0233(7) 0.0285(7) 0.0030(6) 0.0119(6) 0.0013(6)
C4 0.0280(7) 0.0253(7) 0.0325(8) -0.0012(6) 0.0118(6) -0.0025(6)
C5 0.0263(7) 0.0303(7) 0.0299(7) -0.0022(6) 0.0115(6) 0.0032(6)
C6 0.0342(8) 0.0319(8) 0.0264(7) 0.0056(6) 0.0090(6) 0.0051(6)
C7 0.0336(8) 0.0242(7) 0.0342(8) 0.0056(6) 0.0145(6) 0.0040(6)
C8 0.0269(7) 0.0210(7) 0.0342(8) 0.0025(6) 0.0151(6) 0.0030(6)
C9 0.0297(7) 0.0225(7) 0.0394(8) 0.0020(6) 0.0154(6) -0.0008(6)
C10 0.0247(7) 0.0271(7) 0.0363(8) -0.0040(6) 0.0133(6) -0.0014(6)
C11 0.0287(8) 0.0366(9) 0.0443(9) -0.0065(7) 0.0101(7) -0.0061(7)
C12 0.0327(8) 0.0476(10) 0.0380(9) -0.0047(8) 0.0017(7) -0.0055(8)
C13 0.0316(8) 0.0382(9) 0.0324(8) -0.0001(7) 0.0075(6) -0.0035(7)
C14 0.0438(10) 0.0511(11) 0.0437(10) -0.0173(9) 0.0065(8) 0.0043(9)
C15 0.0321(9) 0.0576(13) 0.0502(11) -0.0110(10) 0.0007(8) 0.0085(9)

loop_
_atom_type_symbol
_atom_type_description
_atom_type_scat_dispersion_real
_atom_type_scat_dispersion_imag
_atom_type_scat_source
C C 0.0033 0.0016 'International Tables Vol C Tables 4.2.6.8 and 6.1.1.4'
H H 0.0000 0.0000 'International Tables Vol C Tables 4.2.6.8 and 6.1.1.4'
S S 0.1246 0.1234 'International Tables Vol C Tables 4.2.6.8 and 6.1.1.4'

loop_
_geom_angle_atom_site_label_1
_geom_angle_atom_site_label_2
_geom_angle_atom_site_label_3
_geom_angle
_geom_angle_site_symmetry_1
_geom_angle_site_symmetry_3
_geom_angle_publ_flag
C1 S1 C12 90.25(8) . . ?
C10 C1 C2 110.38(13) . . ?
C10 C1 S1 111.86(11) . . ?
C2 C1 S1 137.75(11) . . ?
C3 C2 C1 127.94(13) . . ?
C3 C2 C8 127.74(13) . . ?
C1 C2 C8 104.32(12) . . ?
C2 C3 C4 129.55(14) . . ?
C2 C3 H1 115.4(10) . . ?
C4 C3 H1 115.1(10) . . ?
C5 C4 C3 130.32(14) . . ?
C5 C4 H2 115.1(10) . . ?
C3 C4 H2 114.6(10) . . ?
C4 C5 C6 126.35(14) . . ?
C4 C5 C13 116.20(14) . . ?
C6 C5 C13 117.40(14) . . ?
C7 C6 C5 130.57(14) . . ?
C7 C6 H3 115.2(11) . . ?
C5 C6 H3 114.2(11) . . ?
C6 C7 C8 129.98(14) . . ?
C6 C7 H4 117.7(10) . . ?
C8 C7 H4 112.3(10) . . ?
C9 C8 C7 125.99(14) . . ?
C9 C8 C2 108.53(13) . . ?
C7 C8 C2 125.47(13) . . ?
C8 C9 C10 108.44(13) . . ?
C8 C9 H5 124.8(11) . . ?
C10 C9 H5 126.6(11) . . ?
C1 C10 C9 108.32(13) . . ?
C1 C10 C11 112.19(14) . . ?
C9 C10 C11 139.48(14) . . ?
C12 C11 C10 111.71(15) . . ?
C12 C11 H6 124.1(11) . . ?
C10 C11 H6 124.1(11) . . ?
C11 C12 S1 113.98(13) . . ?
C11 C12 H7 128.7(13) . . ?
S1 C12 H7 117.2(13) . . ?
C15 C13 C14 110.91(16) . . ?
C15 C13 C5 114.00(15) . . ?
C14 C13 C5 110.12(14) . . ?
C15 C13 H14 106.8(10) . . ?
C14 C13 H14 107.8(10) . . ?
C5 C13 H14 106.9(10) . . ?
C13 C14 H8 112.1(13) . . ?
C13 C14 H9 110.4(12) . . ?
H8 C14 H9 106.5(17) . . ?
C13 C14 H10 110.3(12) . . ?
H8 C14 H10 108.4(17) . . ?
H9 C14 H10 108.9(17) . . ?
C13 C15 H11 112.0(11) . . ?
C13 C15 H12 110.6(15) . . ?
H11 C15 H12 106.0(19) . . ?
C13 C15 H13 109.7(13) . . ?
H11 C15 H13 108.7(17) . . ?
H12 C15 H13 110(2) . . ?

loop_
_geom_bond_atom_site_label_1
_geom_bond_atom_site_label_2
_geom_bond_distance
_geom_bond_site_symmetry_2
_geom_bond_publ_flag
S1 C1 1.7266(15) . ?
S1 C12 1.7412(18) . ?
C1 C10 1.401(2) . ?
C1 C2 1.4153(19) . ?
C2 C3 1.372(2) . ?
C2 C8 1.5013(19) . ?
C3 C4 1.409(2) . ?
C3 H1 0.978(17) . ?
C4 C5 1.381(2) . ?
C4 H2 0.956(17) . ?
C5 C6 1.420(2) . ?
C5 C13 1.528(2) . ?
C6 C7 1.377(2) . ?
C6 H3 0.929(18) . ?
C7 C8 1.404(2) . ?
C7 H4 0.983(17) . ?
C8 C9 1.383(2) . ?
C9 C10 1.426(2) . ?
C9 H5 0.913(19) . ?
C10 C11 1.430(2) . ?
C11 C12 1.347(3) . ?
C11 H6 1.00(2) . ?
C12 H7 0.96(2) . ?
C13 C15 1.515(2) . ?
C13 C14 1.526(2) . ?
C13 H14 0.981(19) . ?
C14 H8 1.01(2) . ?
C14 H9 0.97(2) . ?
C14 H10 1.06(2) . ?
C15 H11 0.955(19) . ?
C15 H12 0.97(3) . ?
C15 H13 0.96(2) . ?

loop_
_cod_related_entry_id
_cod_related_entry_database
_cod_related_entry_code
1 ChemSpider 9086524
